data_7225855
loop_
_publ_author_name
'RUBALINGAM, PADMAVATHY'
'N, Karthikeyan'
'Duraisamy, Sathya'
'R, Jagan'
'R., Mohan Kumar'
'Kandasamy, Sivakumar'

_publ_section_title
;
 Anion assisted supramolecular self-assemblies of succinate and malate
 adducts: Crystal structure and Theoretical modelling
;
_journal_name_full 'RSC Adv.'
_journal_paper_doi 10.1039/C6RA15683E
_journal_year 2016
_chemical_formula_sum 'C12 H17 N O6'
_chemical_formula_weight 271.27
_chemical_name_systematic
; 
 ? 
;
_space_group_IT_number 2
_symmetry_space_group_name_Hall '-P 1'
_symmetry_space_group_name_H-M 'P -1'
_atom_sites_solution_hydrogens geom
_atom_sites_solution_primary direct
_atom_sites_solution_secondary difmap
_audit_creation_method SHELXL-97
_audit_update_record
;
2016-06-14 deposited with the CCDC.
2016-07-06 downloaded from the CCDC.
;
_cell_angle_alpha 81.600(2)
_cell_angle_beta 81.012(2)
_cell_angle_gamma 70.7390(10)
_cell_formula_units_Z 2
_cell_length_a 5.9736(3)
_cell_length_b 7.5564(4)
_cell_length_c 16.1174(7)
_cell_measurement_temperature 293(2)
_cell_volume 674.87(6)
_computing_structure_refinement 'SHELXL-97 (Sheldrick, 1997)'
_computing_structure_solution 'SHELXS-97 (Sheldrick, 1990)'
_diffrn_ambient_temperature 293(2)
_diffrn_measured_fraction_theta_full 0.996
_diffrn_measured_fraction_theta_max 0.996
_diffrn_radiation_monochromator graphite
_diffrn_radiation_source 'fine-focus sealed tube'
_diffrn_radiation_type MoK\a
_diffrn_radiation_wavelength 0.71073
_diffrn_reflns_av_R_equivalents 0.0226
_diffrn_reflns_av_sigmaI/netI 0.0177
_diffrn_reflns_limit_h_max 7
_diffrn_reflns_limit_h_min -7
_diffrn_reflns_limit_k_max 9
_diffrn_reflns_limit_k_min -9
_diffrn_reflns_limit_l_max 20
_diffrn_reflns_limit_l_min -20
_diffrn_reflns_number 14420
_diffrn_reflns_theta_full 27.50
_diffrn_reflns_theta_max 27.50
_diffrn_reflns_theta_min 2.57
_exptl_absorpt_coefficient_mu 0.108
_exptl_crystal_density_diffrn 1.335
_exptl_crystal_density_method 'not measured'
_exptl_crystal_F_000 288
_refine_diff_density_max 0.182
_refine_diff_density_min -0.144
_refine_diff_density_rms 0.027
_refine_ls_extinction_method none
_refine_ls_goodness_of_fit_ref 1.070
_refine_ls_hydrogen_treatment mixed
_refine_ls_matrix_type full
_refine_ls_number_parameters 340
_refine_ls_number_reflns 3087
_refine_ls_number_restraints 265
_refine_ls_restrained_S_all 1.054
_refine_ls_R_factor_all 0.0450
_refine_ls_R_factor_gt 0.0351
_refine_ls_shift/su_max 0.010
_refine_ls_shift/su_mean 0.001
_refine_ls_structure_factor_coef Fsqd
_refine_ls_weighting_details 'calc w=1/[\s^2^(Fo^2^)+(0.0410P)^2^+0.1126P] where P=(Fo^2^+2Fc^2^)/3'
_refine_ls_weighting_scheme calc
_refine_ls_wR_factor_gt 0.0911
_refine_ls_wR_factor_ref 0.0964
_reflns_number_gt 2540
_reflns_number_total 3087
_reflns_threshold_expression >2sigma(I)
_cod_data_source_file c6ra15683e2.cif
_cod_data_source_block shelxl
_cod_database_code 7225855

loop_
_symmetry_equiv_pos_as_xyz
'x, y, z'
'-x, -y, -z'

loop_
_atom_site_label
_atom_site_type_symbol
_atom_site_fract_x
_atom_site_fract_y
_atom_site_fract_z
_atom_site_U_iso_or_equiv
_atom_site_adp_type
_atom_site_occupancy
_atom_site_symmetry_multiplicity
_atom_site_calc_flag
_atom_site_refinement_flags
_atom_site_disorder_assembly
_atom_site_disorder_group
O1 O -0.0212(13) 0.4563(12) 0.8745(6) 0.0493(17) Uani 0.70 1 d PDU A 1
O2 O 0.3361(7) 0.3249(8) 0.9108(4) 0.0545(13) Uani 0.70 1 d PDU A 1
O3 O 0.2630(10) 1.0080(7) 0.9645(3) 0.0469(8) Uani 0.70 1 d PDU A 1
H3A H 0.2883 1.1088 0.9494 0.070 Uiso 0.70 1 calc PRD A 1
O4 O 0.4904(11) 0.9272(10) 0.8454(4) 0.0580(11) Uani 0.70 1 d PDU A 1
O5 O 0.0176(13) 0.8004(8) 0.8468(6) 0.0519(14) Uani 0.70 1 d PDU A 1
H5A H -0.0881 0.7579 0.8410 0.078 Uiso 0.70 1 calc PRD A 1
C1 C 0.1728(11) 0.4660(8) 0.8847(4) 0.0343(12) Uani 0.70 1 d PDU A 1
C2 C 0.2237(3) 0.6526(2) 0.86291(13) 0.0309(3) Uani 0.70 1 d PDU A 1
H2A H 0.3376 0.6432 0.8117 0.037 Uiso 0.70 1 calc PR A 1
C3 C 0.3322(4) 0.6996(2) 0.93220(13) 0.0350(4) Uani 0.70 1 d PDU A 1
H3F H 0.4824 0.6024 0.9412 0.042 Uiso 0.70 1 calc PR A 1
H3E H 0.2257 0.7032 0.9844 0.042 Uiso 0.70 1 calc PR A 1
C4 C 0.3745(8) 0.8890(6) 0.9086(2) 0.0298(8) Uani 0.70 1 d PDU A 1
O1' O -0.038(3) 0.471(3) 0.8837(13) 0.0350(18) Uani 0.30 1 d PDU B 2
O2' O 0.341(2) 0.3298(17) 0.9226(10) 0.051(2) Uani 0.30 1 d PDU B 2
O3' O 0.282(2) 0.9825(17) 0.9400(7) 0.056(2) Uani 0.30 1 d PDU B 2
H3B H 0.2880 1.0904 0.9298 0.084 Uiso 0.30 1 calc PRD B 2
O4' O 0.535(2) 0.935(2) 0.8260(9) 0.054(2) Uani 0.30 1 d PDU B 2
O5' O -0.008(3) 0.7947(15) 0.8584(13) 0.051(3) Uani 0.30 1 d PDU B 2
H5B H -0.1240 0.7577 0.8615 0.076 Uiso 0.30 1 calc PRD B 2
C1' C 0.159(2) 0.4620(16) 0.9031(10) 0.027(2) Uani 0.30 1 d PDU B 2
C2' C 0.1627(7) 0.6664(5) 0.9093(3) 0.0363(8) Uani 0.30 1 d PDU B 2
H2B H 0.1096 0.6942 0.9680 0.044 Uiso 0.30 1 calc PR B 2
C3' C 0.4042(8) 0.6843(6) 0.8875(4) 0.0467(11) Uani 0.30 1 d PDU B 2
H3C H 0.4733 0.6315 0.8345 0.056 Uiso 0.30 1 calc PR B 2
H3D H 0.5030 0.6101 0.9306 0.056 Uiso 0.30 1 calc PR B 2
C4' C 0.411(2) 0.8811(16) 0.8796(7) 0.043(3) Uani 0.30 1 d PDU B 2
N1 N 0.80978(18) 0.19063(13) 0.83631(6) 0.0365(2) Uani 1 1 d D . .
H1A H 0.649(2) 0.228(2) 0.8579(9) 0.055 Uiso 1 1 d D . .
H1B H 0.886(2) 0.2654(19) 0.8567(9) 0.055 Uiso 1 1 d D . .
H1C H 0.874(2) 0.0687(18) 0.8542(9) 0.055 Uiso 1 1 d D . .
C5 C 0.8370(2) 0.21722(15) 0.74418(8) 0.0389(3) Uani 1 1 d D . .
O6 O 0.9201(17) 0.2883(15) 0.4840(6) 0.088(2) Uani 0.70 1 d PDU C 1
C6 C 1.0697(9) 0.1578(9) 0.7038(3) 0.0418(9) Uani 0.70 1 d PDU C 1
H6A H 1.2007 0.1085 0.7342 0.050 Uiso 0.70 1 calc PR C 1
C7 C 1.0965(19) 0.1757(15) 0.6157(5) 0.0563(15) Uani 0.70 1 d PDU C 1
H7A H 1.2479 0.1271 0.5871 0.068 Uiso 0.70 1 calc PR C 1
C8 C 0.9114(17) 0.261(2) 0.5702(6) 0.0614(19) Uani 0.70 1 d PDU C 1
C9 C 0.6871(14) 0.3181(16) 0.6140(7) 0.067(2) Uani 0.70 1 d PDU C 1
H9A H 0.5567 0.3754 0.5838 0.081 Uiso 0.70 1 calc PR C 1
C10 C 0.6483(14) 0.2937(12) 0.7010(6) 0.0580(19) Uani 0.70 1 d PDU C 1
H10A H 0.4942 0.3298 0.7290 0.070 Uiso 0.70 1 calc PR C 1
C11 C 1.1488(17) 0.2277(13) 0.4373(4) 0.086(2) Uani 0.70 1 d PDU C 1
H11A H 1.2239 0.0935 0.4505 0.103 Uiso 0.70 1 calc PR C 1
H11B H 1.2508 0.2942 0.4504 0.103 Uiso 0.70 1 calc PR C 1
C12 C 1.108(2) 0.2720(11) 0.3453(4) 0.107(3) Uani 0.70 1 d PDU C 1
H12A H 1.0072 0.2047 0.3334 0.161 Uiso 0.70 1 calc PR C 1
H12B H 1.2580 0.2345 0.3106 0.161 Uiso 0.70 1 calc PR C 1
H12C H 1.0317 0.4049 0.3335 0.161 Uiso 0.70 1 calc PR C 1
O6' O 0.872(4) 0.319(3) 0.4847(12) 0.066(2) Uani 0.30 1 d PDU C 2
C6' C 1.038(3) 0.171(3) 0.6939(11) 0.068(4) Uani 0.30 1 d PDU C 2
H6B H 1.1729 0.1012 0.7202 0.082 Uiso 0.30 1 calc PR C 2
C7' C 1.078(4) 0.211(3) 0.6077(13) 0.056(4) Uani 0.30 1 d PDU C 2
H7B H 1.2283 0.1946 0.5777 0.068 Uiso 0.30 1 calc PR C 2
C8' C 0.865(3) 0.279(4) 0.5710(12) 0.047(3) Uani 0.30 1 d PDU C 2
C9' C 0.637(3) 0.336(3) 0.6139(11) 0.042(2) Uani 0.30 1 d PDU C 2
H9B H 0.5016 0.3890 0.5863 0.051 Uiso 0.30 1 calc PR C 2
C10' C 0.627(3) 0.307(2) 0.7023(10) 0.039(3) Uani 0.30 1 d PDU C 2
H10B H 0.4799 0.3464 0.7347 0.047 Uiso 0.30 1 calc PR C 2
C11' C 1.085(4) 0.249(3) 0.4320(12) 0.077(4) Uani 0.30 1 d PDU C 2
H11C H 1.1491 0.1134 0.4445 0.092 Uiso 0.30 1 calc PR C 2
H11D H 1.2018 0.3050 0.4416 0.092 Uiso 0.30 1 calc PR C 2
C12' C 1.033(6) 0.297(3) 0.3393(13) 0.134(8) Uani 0.30 1 d PDU C 2
H12D H 0.8867 0.2746 0.3339 0.201 Uiso 0.30 1 calc PR C 2
H12E H 1.1614 0.2196 0.3041 0.201 Uiso 0.30 1 calc PR C 2
H12F H 1.0170 0.4274 0.3223 0.201 Uiso 0.30 1 calc PR C 2

loop_
_atom_site_aniso_label
_atom_site_aniso_U_11
_atom_site_aniso_U_22
_atom_site_aniso_U_33
_atom_site_aniso_U_23
_atom_site_aniso_U_13
_atom_site_aniso_U_12
O1 0.051(2) 0.035(2) 0.070(3) -0.0078(15) -0.022(3) -0.0174(15)
O2 0.0338(14) 0.0246(14) 0.104(3) -0.0039(14) -0.0060(16) -0.0094(11)
O3 0.0480(11) 0.0270(11) 0.066(2) -0.0094(11) 0.0073(13) -0.0161(9)
O4 0.077(3) 0.0507(14) 0.053(3) -0.0083(15) 0.0092(16) -0.0359(17)
O5 0.057(3) 0.0322(17) 0.0767(18) 0.0099(11) -0.037(2) -0.0214(13)
C1 0.0390(15) 0.0277(14) 0.037(3) -0.0041(12) -0.0015(14) -0.0125(10)
C2 0.0372(8) 0.0225(7) 0.0344(9) -0.0028(7) -0.0028(7) -0.0119(6)
C3 0.0457(10) 0.0240(8) 0.0402(10) 0.0030(8) -0.0130(8) -0.0168(7)
C4 0.0331(15) 0.0222(12) 0.039(2) -0.0019(14) -0.0132(15) -0.0114(11)
O1' 0.033(3) 0.022(3) 0.055(4) -0.005(3) 0.002(2) -0.018(2)
O2' 0.065(4) 0.017(3) 0.081(4) 0.012(3) -0.042(3) -0.017(3)
O3' 0.057(3) 0.037(4) 0.078(7) -0.012(3) 0.020(4) -0.030(3)
O4' 0.053(4) 0.048(3) 0.061(6) -0.008(4) -0.003(4) -0.017(3)
O5' 0.037(3) 0.011(3) 0.103(8) -0.001(3) -0.022(3) -0.001(3)
C1' 0.036(3) 0.017(2) 0.034(6) -0.001(2) -0.001(3) -0.017(2)
C2' 0.040(2) 0.0245(17) 0.045(2) -0.0014(18) -0.0089(19) -0.0110(15)
C3' 0.041(2) 0.0260(19) 0.073(4) -0.006(2) -0.007(2) -0.0097(16)
C4' 0.048(5) 0.035(3) 0.053(7) -0.016(4) -0.020(5) -0.009(3)
N1 0.0399(5) 0.0268(4) 0.0461(6) 0.0006(4) -0.0126(4) -0.0134(4)
C5 0.0474(7) 0.0281(5) 0.0461(7) 0.0011(5) -0.0135(6) -0.0168(5)
O6 0.130(5) 0.096(5) 0.047(2) -0.002(2) -0.011(3) -0.047(4)
C6 0.0412(16) 0.0408(16) 0.0417(16) 0.0042(13) -0.0073(17) -0.0132(14)
C7 0.072(2) 0.045(3) 0.047(3) 0.0018(18) -0.0018(18) -0.0176(17)
C8 0.087(4) 0.058(4) 0.048(3) -0.004(2) -0.007(2) -0.035(3)
C9 0.069(4) 0.071(3) 0.068(3) 0.006(2) -0.038(3) -0.023(3)
C10 0.058(3) 0.053(3) 0.065(4) -0.004(2) -0.007(2) -0.021(2)
C11 0.141(5) 0.077(3) 0.046(2) -0.011(2) 0.015(3) -0.051(4)
C12 0.212(8) 0.088(3) 0.050(3) -0.009(2) -0.001(3) -0.089(5)
O6' 0.098(5) 0.061(4) 0.043(4) 0.001(3) -0.021(3) -0.025(4)
C6' 0.066(6) 0.057(5) 0.086(8) 0.007(4) -0.052(5) -0.013(4)
C7' 0.067(6) 0.052(8) 0.053(5) 0.006(4) -0.007(4) -0.028(5)
C8' 0.063(6) 0.039(4) 0.045(6) 0.007(4) -0.028(5) -0.020(4)
C9' 0.041(4) 0.050(4) 0.040(4) 0.008(3) -0.023(3) -0.017(3)
C10' 0.039(4) 0.044(5) 0.039(6) 0.008(4) -0.035(4) -0.012(3)
C11' 0.122(9) 0.046(4) 0.074(7) 0.001(4) -0.033(6) -0.035(5)
C12' 0.213(18) 0.122(10) 0.048(6) -0.006(5) -0.030(8) -0.021(10)

loop_
_atom_type_symbol
_atom_type_description
_atom_type_scat_dispersion_real
_atom_type_scat_dispersion_imag
_atom_type_scat_source
C C 0.0033 0.0016 'International Tables Vol C Tables 4.2.6.8 and 6.1.1.4'
H H 0.0000 0.0000 'International Tables Vol C Tables 4.2.6.8 and 6.1.1.4'
N N 0.0061 0.0033 'International Tables Vol C Tables 4.2.6.8 and 6.1.1.4'
O O 0.0106 0.0060 'International Tables Vol C Tables 4.2.6.8 and 6.1.1.4'

loop_
_geom_angle_atom_site_label_1
_geom_angle_atom_site_label_2
_geom_angle_atom_site_label_3
_geom_angle
O1 C1 O2 122.2(7)
O1 C1 C2 119.6(5)
O2 C1 C2 118.2(5)
O5 C2 C3 108.5(3)
O5 C2 C1 111.5(4)
C3 C2 C1 112.3(3)
O5 C2 H2A 108.1
C3 C2 H2A 108.1
C1 C2 H2A 108.1
C2 C3 C4 110.5(2)
C2 C3 H3F 109.6
C4 C3 H3F 109.6
C2 C3 H3E 109.6
C4 C3 H3E 109.6
H3F C3 H3E 108.1
O4 C4 O3 123.8(5)
O4 C4 C3 124.0(5)
O3 C4 C3 112.2(4)
C4' O3' H3B 109.5
C2' O5' H5B 109.5
O1' C1' O2' 134.7(14)
O1' C1' C2' 109.2(12)
O2' C1' C2' 116.0(11)
O5' C2' C3' 113.3(10)
O5' C2' C1' 107.9(8)
C3' C2' C1' 112.6(6)
O5' C2' H2B 107.6
C3' C2' H2B 107.6
C1' C2' H2B 107.6
C2' C3' C4' 114.4(6)
C2' C3' H3C 108.7
C4' C3' H3C 108.7
C2' C3' H3D 108.7
C4' C3' H3D 108.7
H3C C3' H3D 107.6
O4' C4' O3' 123.3(13)
O4' C4' C3' 121.4(13)
O3' C4' C3' 115.2(9)
C5 N1 H1A 110.9(9)
C5 N1 H1B 109.0(8)
H1A N1 H1B 108.4(12)
C5 N1 H1C 110.1(9)
H1A N1 H1C 108.1(13)
H1B N1 H1C 110.4(13)
C6' C5 C10 111.9(9)
C6' C5 C6 10.1(10)
C10 C5 C6 122.0(5)
C6' C5 C10' 115.1(11)
C10 C5 C10' 3.7(12)
C6 C5 C10' 125.1(9)
C6' C5 N1 126.5(8)
C10 C5 N1 121.5(5)
C6 C5 N1 116.5(3)
C10' C5 N1 118.4(8)
C8 O6 C11 116.8(8)
C5 C6 C7 116.8(6)
C5 C6 H6A 121.6
C7 C6 H6A 121.6
C8 C7 C6 122.6(8)
C8 C7 H7A 118.7
C6 C7 H7A 118.7
C7 C8 O6 126.9(8)
C7 C8 C9 117.4(9)
O6 C8 C9 115.6(9)
C8 C9 C10 122.5(8)
C8 C9 H9A 118.8
C10 C9 H9A 118.8
C5 C10 C9 118.5(8)
C5 C10 H10A 120.7
C9 C10 H10A 120.7
O6 C11 C12 106.0(8)
O6 C11 H11A 110.5
C12 C11 H11A 110.5
O6 C11 H11B 110.5
C12 C11 H11B 110.5
H11A C11 H11B 108.7
C8' O6' C11' 120.4(17)
C5 C6' C7' 129.1(16)
C5 C6' H6B 115.5
C7' C6' H6B 115.5
C6' C7' C8' 111.8(19)
C6' C7' H7B 124.1
C8' C7' H7B 124.1
O6' C8' C9' 113.8(16)
O6' C8' C7' 119.8(18)
C9' C8' C7' 125.8(18)
C8' C9' C10' 115.0(17)
C8' C9' H9B 122.5
C10' C9' H9B 122.5
C9' C10' C5 122.0(16)
C9' C10' H10B 119.0
C5 C10' H10B 119.0
O6' C11' C12' 108.9(18)
O6' C11' H11C 109.9
C12' C11' H11C 109.9
O6' C11' H11D 109.9
C12' C11' H11D 109.9
H11C C11' H11D 108.3
C11' C12' H12D 109.5
C11' C12' H12E 109.5
H12D C12' H12E 109.5
C11' C12' H12F 109.5
H12D C12' H12F 109.5
H12E C12' H12F 109.5

loop_
_geom_bond_atom_site_label_1
_geom_bond_atom_site_label_2
_geom_bond_distance
O1 C1 1.223(6)
O2 C1 1.256(6)
O3 C4 1.310(4)
O3 H3A 0.8200
O4 C4 1.195(4)
O5 C2 1.392(5)
O5 H5A 0.8200
C1 C2 1.519(6)
C2 C3 1.512(2)
C2 H2A 0.9800
C3 C4 1.519(4)
C3 H3F 0.9700
C3 H3E 0.9700
O1' C1' 1.239(12)
O2' C1' 1.257(12)
O3' C4' 1.314(9)
O3' H3B 0.8200
O4' C4' 1.166(12)
O5' C2' 1.425(10)
O5' H5B 0.8200
C1' C2' 1.571(11)
C2' C3' 1.476(6)
C2' H2B 0.9800
C3' C4' 1.488(11)
C3' H3C 0.9700
C3' H3D 0.9700
N1 C5 1.4597(16)
N1 H1A 0.932(13)
N1 H1B 0.950(12)
N1 H1C 0.896(13)
C5 C6' 1.314(14)
C5 C10 1.337(6)
C5 C6 1.396(5)
C5 C10' 1.433(9)
O6 C8 1.371(8)
O6 C11 1.417(8)
C6 C7 1.397(8)
C6 H6A 0.9300
C7 C8 1.348(8)
C7 H7A 0.9300
C8 C9 1.375(8)
C9 C10 1.381(8)
C9 H9A 0.9300
C10 H10A 0.9300
C11 C12 1.513(7)
C11 H11A 0.9700
C11 H11B 0.9700
C12 H12A 0.9600
C12 H12B 0.9600
C12 H12C 0.9600
O6' C8' 1.376(17)
O6' C11' 1.404(17)
C6' C7' 1.379(17)
C6' H6B 0.9300
C7' C8' 1.393(16)
C7' H7B 0.9300
C8' C9' 1.387(16)
C9' C10' 1.404(14)
C9' H9B 0.9300
C10' H10B 0.9300
C11' C12' 1.540(16)
C11' H11C 0.9700
C11' H11D 0.9700
C12' H12D 0.9600
C12' H12E 0.9600
C12' H12F 0.9600

loop_
_geom_hbond_atom_site_label_D
_geom_hbond_atom_site_label_H
_geom_hbond_atom_site_label_A
_geom_hbond_distance_DH
_geom_hbond_distance_HA
_geom_hbond_distance_DA
_geom_hbond_angle_DHA
_geom_hbond_site_symmetry_A
O3 H3A O2 0.82 1.76 2.577(8) 176.2 1_565
O5 H5A O1 0.82 2.18 2.654(10) 116.9 .
O5 H5A O4 0.82 2.41 2.977(9) 126.7 1_455
N1 H1A O2 0.932(13) 1.881(14) 2.807(4) 171.9(13) .
N1 H1B O1 0.950(12) 1.781(15) 2.706(8) 163.5(13) 1_655
N1 H1C O5 0.896(13) 1.936(14) 2.787(5) 157.8(13) 1_645

loop_
_geom_torsion_atom_site_label_1
_geom_torsion_atom_site_label_2
_geom_torsion_atom_site_label_3
_geom_torsion_atom_site_label_4
_geom_torsion
O1 C1 C2 O5 10.5(9)
O2 C1 C2 O5 -171.3(6)
O1 C1 C2 C3 132.5(6)
O2 C1 C2 C3 -49.3(7)
O5 C2 C3 C4 -54.9(5)
C1 C2 C3 C4 -178.7(3)
C2 C3 C4 O4 -55.9(7)
C2 C3 C4 O3 122.1(4)
O1' C1' C2' O5' -24.0(17)
O2' C1' C2' O5' 159.7(15)
O1' C1' C2' C3' -149.8(12)
O2' C1' C2' C3' 33.9(14)
O5' C2' C3' C4' 48.2(10)
C1' C2' C3' C4' 171.1(8)
C2' C3' C4' O4' -139.1(15)
C2' C3' C4' O3' 45.3(13)
C6' C5 C6 C7 -1(6)
C10 C5 C6 C7 -2.2(9)
C10' C5 C6 C7 -4.6(12)
N1 C5 C6 C7 177.5(6)
C5 C6 C7 C8 5.7(14)
C6 C7 C8 O6 178.8(13)
C6 C7 C8 C9 -5.1(19)
C11 O6 C8 C7 -3(2)
C11 O6 C8 C9 -179.0(12)
C7 C8 C9 C10 1(2)
O6 C8 C9 C10 177.6(12)
C6' C5 C10 C9 -1.8(14)
C6 C5 C10 C9 -1.5(11)
C10' C5 C10 C9 146(18)
N1 C5 C10 C9 178.8(7)
C8 C9 C10 C5 2.3(17)
C8 O6 C11 C12 179.5(11)
C10 C5 C6' C7' 9(3)
C6 C5 C6' C7' -170(8)
C10' C5 C6' C7' 6(3)
N1 C5 C6' C7' -172.0(18)
C5 C6' C7' C8' -13(4)
C11' O6' C8' C9' -172(2)
C11' O6' C8' C7' 16(4)
C6' C7' C8' O6' -177(3)
C6' C7' C8' C9' 12(4)
O6' C8' C9' C10' -176(2)
C7' C8' C9' C10' -5(4)
C8' C9' C10' C5 -3(3)
C6' C5 C10' C9' 2(2)
C10 C5 C10' C9' -30(16)
C6 C5 C10' C9' 3(2)
N1 C5 C10' C9' -179.3(15)
C8' O6' C11' C12' 174(2)
